data_2005357
loop_
_publ_author_name
'Jones, P. G.'
'Th\"onnessen, H.'
'Fischer, A.'
'Neda, I.'
'Schmutzler, R.'
'Engel, J.'
'Kutscher, B.'
'Niemeyer, U.'

_publ_section_title
;The Anhydrous Racemate of the Carcinostatic Agent Cyclophosphamide and the
 Bicyclic Degradation Product
 1-(2-Chloroethyl)tetrahydro-1<i>H</i>,5<i>H</i>-1,3,2-diazaphospholo[2,1-<i>b</i>][1,3,2]oxazaphosphorine
 9-Oxide
;
_journal_issue 9
_journal_name_full 'Acta Crystallographica Section C'
_journal_page_first 2359
_journal_page_last 2363
_journal_paper_doi 10.1107/S0108270196004866
_journal_volume 52
_journal_year 1996
_chemical_formula_sum 'C7 H14 Cl N2 O2 P'
_chemical_formula_weight 224.62
_chemical_name_systematic
;
 1-(2-chloroethyl)tetrahydro-1H,5H-
 [1.3.2]diazaphospholo[2.1-b][1.3.2]oxazaphosphorine 9-oxide
;
_space_group_IT_number 14
_symmetry_cell_setting monoclinic
_symmetry_space_group_name_Hall '-P 2yn'
_symmetry_space_group_name_H-M 'P 1 21/n 1'
_audit_creation_method SHELXL
_cell_angle_alpha 90.00
_cell_angle_beta 118.95(2)
_cell_angle_gamma 90.00
_cell_formula_units_Z 4
_cell_length_a 10.580(2)
_cell_length_b 10.021(2)
_cell_length_c 10.779(2)
_cell_measurement_reflns_used 58
_cell_measurement_temperature 143(2)
_cell_measurement_theta_max 11.5
_cell_measurement_theta_min 10
_cell_volume 1000.0(4)
_computing_cell_refinement DIF4
_computing_data_collection 'DIF4 (Stoe & Cie, 1991)'
_computing_data_reduction DIF4
_computing_molecular_graphics 'XP (Siemens, 1994b)'
_computing_publication_material SHELXL93
_computing_structure_refinement 'SHELXL93 (Sheldrick, 1993)'
_computing_structure_solution 'SHELXS86 (Sheldrick, 1990)'
_diffrn_ambient_temperature 143(2)
_diffrn_measurement_device 'Stoe STADI-4'
_diffrn_measurement_method \w/\q-scans
_diffrn_radiation_monochromator graphite
_diffrn_radiation_source 'fine-focus sealed tube'
_diffrn_radiation_type MoK\a
_diffrn_radiation_wavelength 0.71073
_diffrn_reflns_av_R_equivalents 0.0136
_diffrn_reflns_av_sigmaI/netI 0.0102
_diffrn_reflns_limit_h_max 12
_diffrn_reflns_limit_h_min 0
_diffrn_reflns_limit_k_max 1
_diffrn_reflns_limit_k_min -11
_diffrn_reflns_limit_l_max 11
_diffrn_reflns_limit_l_min -12
_diffrn_reflns_number 2012
_diffrn_reflns_theta_max 25.04
_diffrn_reflns_theta_min 3.01
_diffrn_standards_decay_% 1
_diffrn_standards_interval_time 60
_diffrn_standards_number 3
_exptl_absorpt_coefficient_mu 0.513
_exptl_absorpt_correction_type none
_exptl_crystal_colour colourless
_exptl_crystal_density_diffrn 1.492
_exptl_crystal_density_meas ?
_exptl_crystal_description block
_exptl_crystal_F_000 472
_exptl_crystal_size_max 0.90
_exptl_crystal_size_mid 0.80
_exptl_crystal_size_min 0.75
_refine_diff_density_max 0.293
_refine_diff_density_min -0.302
_refine_ls_extinction_coef 0.0223(17)
_refine_ls_extinction_method 'SHELXL93 (Sheldrick, 1993)'
_refine_ls_goodness_of_fit_all 1.077
_refine_ls_goodness_of_fit_obs 1.081
_refine_ls_hydrogen_treatment 'H atoms refined as riding, C-H 0.99\%A'
_refine_ls_matrix_type full
_refine_ls_number_parameters 119
_refine_ls_number_reflns 1763
_refine_ls_number_restraints 0
_refine_ls_restrained_S_all 1.084
_refine_ls_restrained_S_obs 1.081
_refine_ls_R_factor_all 0.0293
_refine_ls_R_factor_obs 0.0278
_refine_ls_shift/esd_max 0.000
_refine_ls_shift/esd_mean 0.000
_refine_ls_structure_factor_coef Fsqd
_refine_ls_weighting_details 'w = 1/[\s^2^(Fo^2^)+(0.0350P)^2^+0.6358P] where P=(Fo^2^+2Fc^2^)/3'
_refine_ls_weighting_scheme calc
_refine_ls_wR_factor_all 0.0753
_refine_ls_wR_factor_obs 0.0732
_reflns_number_observed 1681
_reflns_number_total 1764
_reflns_observed_criterion >2sigma(I)
_cod_data_source_file fg1178.cif
_cod_data_source_block 2
_cod_depositor_comments
;
The following automatic conversions were performed:

'_geom_bond_publ_flag' value 'Y' changed to 'y' according to
/home/saulius/struct/CIF-dictionaries/cif_core.dic dictionary named
'cif_core.dic' version 2.4.1 from 2010-06-29 (14
times).

'_geom_angle_publ_flag' value 'Y' changed to 'y' according
to /home/saulius/struct/CIF-dictionaries/cif_core.dic dictionary
named 'cif_core.dic' version 2.4.1 from 2010-06-29 (20 times).

Automatic conversion script
Id: cif_fix_values 1715 2011-07-08 13:25:40Z adriana 

The following automatic conversions were performed:

'_exptl_crystal_density_meas' value 'not measured' was changed to '?'
- the value is perceived as not measured.

Automatic conversion script
Id: cif_fix_values 3008 2015-01-20 13:52:24Z robertas 

The following automatic conversions were performed:

'_refine_ls_weighting_scheme' value 'calc w =
1/[\s^2^(Fo^2^)+(0.0350P)^2^+0.6358P] where P=(Fo^2^+2Fc^2^)/3' was
changed to 'calc'. New tag '_refine_ls_weighting_details' was
created. The value of the new tag was set to 'w =
1/[\s^2^(Fo^2^)+(0.0350P)^2^+0.6358P] where P=(Fo^2^+2Fc^2^)/3'.

Automatic conversion script
Id: cif_fix_values 3143 2015-03-26 13:38:13Z robertas 
;
_cod_original_cell_volume 1000.0(3)
_cod_original_sg_symbol_H-M 'P 21/n'
_cod_database_code 2005357

loop_
_symmetry_equiv_pos_as_xyz
'x, y, z'
'-x+1/2, y+1/2, -z+1/2'
'-x, -y, -z'
'x-1/2, -y-1/2, z-1/2'

loop_
_atom_site_aniso_label
_atom_site_aniso_U_11
_atom_site_aniso_U_22
_atom_site_aniso_U_33
_atom_site_aniso_U_12
_atom_site_aniso_U_13
_atom_site_aniso_U_23
P 0.0256(2) 0.0200(2) 0.0175(2) 0.0022(2) 0.0092(2) -0.00018(15)
Cl 0.0515(3) 0.0378(3) 0.0551(3) 0.0061(2) 0.0369(3) -0.0002(2)
O1 0.0415(7) 0.0311(7) 0.0193(6) -0.0010(5) 0.0140(5) -0.0020(5)
O2 0.0252(6) 0.0250(6) 0.0292(6) 0.0018(5) 0.0110(5) -0.0008(5)
N1 0.0292(7) 0.0217(7) 0.0185(6) 0.0004(6) 0.0083(6) 0.0001(5)
N2 0.0277(7) 0.0225(7) 0.0222(7) 0.0037(6) 0.0114(6) 0.0019(6)
C1 0.0372(9) 0.0221(8) 0.0328(9) 0.0040(7) 0.0171(8) 0.0033(7)
C2 0.0386(10) 0.0270(9) 0.0387(10) -0.0039(8) 0.0213(8) 0.0000(8)
C3 0.0290(9) 0.0303(9) 0.0356(9) -0.0046(7) 0.0140(8) -0.0050(8)
C4 0.0316(9) 0.0249(9) 0.0261(8) -0.0011(7) 0.0154(7) 0.0009(7)
C5 0.0304(9) 0.0248(9) 0.0275(8) -0.0030(7) 0.0115(7) -0.0019(7)
C6 0.0313(9) 0.0306(9) 0.0186(8) 0.0028(7) 0.0069(7) -0.0011(7)
C7 0.0331(9) 0.0333(10) 0.0202(8) 0.0041(7) 0.0091(7) 0.0040(7)

loop_
_atom_site_label
_atom_site_occupancy
_atom_site_fract_x
_atom_site_fract_y
_atom_site_fract_z
_atom_site_U_iso_or_equiv
_atom_site_thermal_displace_type
_atom_site_calc_flag
_atom_site_refinement_flags
_atom_site_type_symbol
P 1 0.26115(4) 0.45935(4) 0.59559(4) 0.0215(2) Uani d . P
Cl 1 0.31770(6) 0.07054(5) 0.46014(6) 0.0435(2) Uani d . Cl
O1 1 0.27983(14) 0.45715(12) 0.73967(12) 0.0309(3) Uani d . O
O2 1 0.41448(12) 0.46983(11) 0.60014(12) 0.0274(3) Uani d . O
N1 1 0.17690(14) 0.33446(13) 0.49115(13) 0.0245(3) Uani d . N
N2 1 0.16172(15) 0.58055(13) 0.48746(14) 0.0244(3) Uani d . N
C1 1 0.2351(2) 0.7103(2) 0.5084(2) 0.0306(4) Uani d . C
H1A 1 0.2475(2) 0.7510(2) 0.5973(2) 0.037 Uiso calc R H
H1B 1 0.1730(2) 0.7704(2) 0.4292(2) 0.037 Uiso calc R H
C2 1 0.3825(2) 0.6996(2) 0.5160(2) 0.0337(4) Uani d . C
H2A 1 0.3699(2) 0.6696(2) 0.4232(2) 0.040 Uiso calc R H
H2B 1 0.4290(2) 0.7886(2) 0.5365(2) 0.040 Uiso calc R H
C3 1 0.4785(2) 0.6026(2) 0.6295(2) 0.0323(4) Uani d . C
H3A 1 0.5741(2) 0.5990(2) 0.6339(2) 0.039 Uiso calc R H
H3B 1 0.4929(2) 0.6336(2) 0.7227(2) 0.039 Uiso calc R H
C4 1 0.1535(2) 0.2104(2) 0.5469(2) 0.0269(4) Uani d . C
H4A 1 0.0607(2) 0.2161(2) 0.5480(2) 0.032 Uiso calc R H
H4B 1 0.2313(2) 0.1992(2) 0.6460(2) 0.032 Uiso calc R H
C5 1 0.1507(2) 0.0898(2) 0.4626(2) 0.0287(4) Uani d . C
H5A 1 0.0708(2) 0.0987(2) 0.3642(2) 0.034 Uiso calc R H
H5B 1 0.1324(2) 0.0091(2) 0.5045(2) 0.034 Uiso calc R H
C6 1 0.0617(2) 0.3804(2) 0.3527(2) 0.0290(4) Uani d . C
H6A 1 -0.0341(2) 0.3693(2) 0.3469(2) 0.035 Uiso calc R H
H6B 1 0.0630(2) 0.3287(2) 0.2751(2) 0.035 Uiso calc R H
C7 1 0.0917(2) 0.5273(2) 0.3415(2) 0.0305(4) Uani d . C
H7A 1 0.1562(2) 0.5372(2) 0.2994(2) 0.037 Uiso calc R H
H7B 1 0.0004(2) 0.5756(2) 0.2812(2) 0.037 Uiso calc R H

loop_
_atom_type_symbol
_atom_type_description
_atom_type_scat_dispersion_real
_atom_type_scat_dispersion_imag
_atom_type_scat_source
C C 0.0033 0.0016 'International Tables Vol C Tables 4.2.6.8 and 6.1.1.4'
H H 0.0000 0.0000 'International Tables Vol C Tables 4.2.6.8 and 6.1.1.4'
N N 0.0061 0.0033 'International Tables Vol C Tables 4.2.6.8 and 6.1.1.4'
O O 0.0106 0.0060 'International Tables Vol C Tables 4.2.6.8 and 6.1.1.4'
P P 0.1023 0.0942 'International Tables Vol C Tables 4.2.6.8 and 6.1.1.4'
Cl Cl 0.1484 0.1585 'International Tables Vol C Tables 4.2.6.8 and 6.1.1.4'

loop_
_geom_angle_atom_site_label_1
_geom_angle_atom_site_label_2
_geom_angle_atom_site_label_3
_geom_angle
_geom_angle_publ_flag
O1 P O2 110.66(7) y
O1 P N1 117.89(7) y
O2 P N1 106.17(7) y
O1 P N2 117.98(7) y
O2 P N2 105.17(7) y
N1 P N2 97.36(7) y
C3 O2 P 115.08(10) y
C4 N1 C6 117.64(13) y
C4 N1 P 121.13(11) y
C6 N1 P 111.59(11) y
C1 N2 C7 115.90(14) y
C1 N2 P 115.47(11) y
C7 N2 P 107.74(11) y
N2 C1 C2 113.29(14) y
C3 C2 C1 111.01(15) y
O2 C3 C2 110.68(14) y
N1 C4 C5 113.29(13) y
C4 C5 Cl 111.38(12) y
N1 C6 C7 106.32(13) y
N2 C7 C6 106.29(13) y

loop_
_geom_bond_atom_site_label_1
_geom_bond_atom_site_label_2
_geom_bond_distance
_geom_bond_publ_flag
P O1 1.4678(12) y
P O2 1.6026(12) y
P N1 1.6299(14) y
P N2 1.6593(14) y
Cl C5 1.790(2) y
O2 C3 1.457(2) y
N1 C4 1.453(2) y
N1 C6 1.471(2) y
N2 C1 1.475(2) y
N2 C7 1.477(2) y
C1 C2 1.525(3) y
C2 C3 1.507(3) y
C4 C5 1.504(2) y
C6 C7 1.523(3) y

loop_
_geom_torsion_atom_site_label_1
_geom_torsion_atom_site_label_2
_geom_torsion_atom_site_label_3
_geom_torsion_atom_site_label_4
_geom_torsion
O1 P O2 C3 -78.02(12)
N1 P O2 C3 152.94(11)
N2 P O2 C3 50.42(12)
O1 P N1 C4 -15.4(2)
O2 P N1 C4 109.30(13)
N2 P N1 C4 -142.51(13)
O1 P N1 C6 129.88(11)
O2 P N1 C6 -105.44(12)
N2 P N1 C6 2.75(12)
O1 P N2 C1 79.78(13)
O2 P N2 C1 -44.13(13)
N1 P N2 C1 -153.16(12)
O1 P N2 C7 -148.90(11)
O2 P N2 C7 87.20(12)
N1 P N2 C7 -21.83(12)
C7 N2 C1 C2 -78.3(2)
P N2 C1 C2 49.1(2)
N2 C1 C2 C3 -55.3(2)
P O2 C3 C2 -61.3(2)
C1 C2 C3 O2 60.5(2)
C6 N1 C4 C5 67.7(2)
P N1 C4 C5 -149.05(12)
N1 C4 C5 Cl 60.2(2)
C4 N1 C6 C7 163.04(14)
P N1 C6 C7 16.5(2)
C1 N2 C7 C6 164.49(13)
P N2 C7 C6 33.4(2)
N1 C6 C7 N2 -31.1(2)

loop_
_cod_related_entry_id
_cod_related_entry_database
_cod_related_entry_code
1 ChemSpider 283781
